data_2023092
loop_
_publ_author_name
'Eder, Felix'
'Weil, Matthias'

_publ_section_title
;
 Synthesis and crystal structure of (NH4)[Ni3(HAsO4)(AsO4)(OH)2]
;
_journal_coeditor_code HB8094
_journal_issue 5
_journal_name_full 'Acta Crystallographica Section E Crystallographic Communications'
_journal_paper_doi 10.1107/S2056989024003487
_journal_volume 80
_journal_year 2024
_chemical_formula_iupac '(N H4) [Ni3 (H As O4) (As O4) (O H)2]'
_chemical_formula_moiety 'H4 N1 +, As2 H3 Ni3 O10 -'
_chemical_formula_sum 'As2 H7 N Ni3 O10'
_chemical_formula_weight 507.04
_chemical_name_systematic
;
Ammonium trinickel(II) hydrogen arsenate arsenate dihydroxide
;
_space_group_crystal_system monoclinic
_space_group_IT_number 12
_space_group_name_Hall '-C 2y'
_space_group_name_H-M_alt 'C 1 2/m 1'
_atom_sites_solution_hydrogens difmap
_audit_creation_method SHELXL-2019/3
_cell_angle_alpha 90
_cell_angle_beta 112.658(14)
_cell_angle_gamma 90
_cell_formula_units_Z 2
_cell_length_a 10.178(2)
_cell_length_b 5.9156(11)
_cell_length_c 7.7158(14)
_cell_measurement_reflns_used 7257
_cell_measurement_temperature 296(2)
_cell_measurement_theta_max 35.92
_cell_measurement_theta_min 4.07
_cell_volume 428.71(15)
_computing_cell_refinement
;
X-AREA (Stoe, 2021)
;
_computing_data_collection
;
X-AREA (Stoe, 2021)
;
_computing_data_reduction
;
X-AREA (Stoe, 2021)
;
_computing_molecular_graphics
;
DIAMOND (Brandenburg, 2016)
;
_computing_publication_material
;
publCIF (Westrip, 2010)
;
_computing_structure_refinement
;
SHELXL (Sheldrick, 2015b)
;
_computing_structure_solution
;
<i>SHELXT</i> (Sheldrick, 2015a)
;
_diffrn_ambient_temperature 296(2)
_diffrn_measured_fraction_theta_full 0.939
_diffrn_measured_fraction_theta_max 0.937
_diffrn_measurement_device_type 'Stoe Stadivari CCD'
_diffrn_measurement_method 'rotation method, \w scans'
_diffrn_radiation_type MoK\a
_diffrn_radiation_wavelength 0.71073
_diffrn_reflns_av_unetI/netI 0.0709
_diffrn_reflns_limit_h_max 16
_diffrn_reflns_limit_h_min -16
_diffrn_reflns_limit_k_max 9
_diffrn_reflns_limit_k_min -9
_diffrn_reflns_limit_l_max 12
_diffrn_reflns_limit_l_min -12
_diffrn_reflns_number 3235
_diffrn_reflns_theta_full 25.242
_diffrn_reflns_theta_max 35.338
_diffrn_reflns_theta_min 2.861
_diffrn_source Axo_Mo
_exptl_absorpt_coefficient_mu 14.228
_exptl_absorpt_correction_T_max 0.3451
_exptl_absorpt_correction_T_min 0.2808
_exptl_absorpt_correction_type multi-scan
_exptl_absorpt_process_details
;
(<i>LANA</i>; Koziskova <i>et al.</i>,  2016)
;
_exptl_crystal_colour 'light green'
_exptl_crystal_density_diffrn 3.928
_exptl_crystal_description block
_exptl_crystal_F_000 488
_exptl_crystal_size_max 0.050
_exptl_crystal_size_mid 0.040
_exptl_crystal_size_min 0.030
_refine_diff_density_max 2.953
_refine_diff_density_min -2.295
_refine_ls_extinction_method none
_refine_ls_goodness_of_fit_ref 1.040
_refine_ls_hydrogen_treatment refxyz
_refine_ls_matrix_type full
_refine_ls_number_parameters 54
_refine_ls_number_reflns 3235
_refine_ls_number_restraints 2
_refine_ls_restrained_S_all 1.039
_refine_ls_R_factor_all 0.0950
_refine_ls_R_factor_gt 0.0675
_refine_ls_shift/su_max 0.000
_refine_ls_shift/su_mean 0.000
_refine_ls_structure_factor_coef Fsqd
_refine_ls_weighting_details 'w=1/[\s^2^(Fo^2^)+(0.1507P)^2^] where P=(Fo^2^+2Fc^2^)/3'
_refine_ls_weighting_scheme calc
_refine_ls_wR_factor_gt 0.1984
_refine_ls_wR_factor_ref 0.2288
_reflns_number_gt 2214
_reflns_number_total 3235
_reflns_threshold_expression 'I > 2\s(I)'
_cod_data_source_file hb8094.cif
_cod_data_source_block I
_cod_original_sg_symbol_H-M 'C 2/m'
_cod_database_code 2023092
_shelx_space_group_comment
;
The symmetry employed for this shelxl refinement is uniquely defined
by the following loop, which should always be used as a source of
symmetry information in preference to the above space-group names.
They are only intended as comments.
;
_shelx_estimated_absorpt_t_min 0.536
_shelx_estimated_absorpt_t_max 0.675

loop_
_space_group_symop_operation_xyz
'x, y, z'
'-x, y, -z'
'x+1/2, y+1/2, z'
'-x+1/2, y+1/2, -z'
'-x, -y, -z'
'x, -y, z'
'-x+1/2, -y+1/2, -z'
'x+1/2, -y+1/2, z'

loop_
_atom_site_type_symbol
_atom_site_label
_atom_site_fract_x
_atom_site_fract_y
_atom_site_fract_z
_atom_site_U_iso_or_equiv
_atom_site_adp_type
_atom_site_calc_flag
_atom_site_occupancy
_atom_site_disorder_assembly
_atom_site_disorder_group
Ni Ni1 0.000000 0.000000 0.000000 0.0123(4) Uani d 1 . .
Ni Ni2 0.250000 0.250000 0.000000 0.0125(4) Uani d 1 . .
As As1 0.06863(12) 0.500000 0.23948(15) 0.0106(3) Uani d 1 . .
O O1 0.2130(9) 0.500000 0.1813(13) 0.0131(14) Uani d 1 . .
O O2 0.1181(11) 0.500000 0.4737(14) 0.0211(19) Uani d 1 . .
O O3 -0.0309(6) 0.2619(10) 0.1642(9) 0.0130(10) Uani d 1 . .
O O4 0.2077(9) 0.000000 0.1357(12) 0.0128(14) Uani d 1 . .
N N1 0.000000 0.000000 0.500000 0.024(3) Uani d 1 . .
H H1 0.03(2) 0.500000 0.48(7) 0.036 Uiso d 0.5 . .
H H2 0.22(2) 0.000000 0.257(9) 0.036 Uiso d 1 . .

loop_
_atom_site_aniso_label
_atom_site_aniso_U_11
_atom_site_aniso_U_22
_atom_site_aniso_U_33
_atom_site_aniso_U_12
_atom_site_aniso_U_13
_atom_site_aniso_U_23
Ni1 0.0132(9) 0.0101(8) 0.0143(10) 0.000 0.0063(7) 0.000
Ni2 0.0136(6) 0.0102(6) 0.0153(7) 0.0001(4) 0.0072(5) 0.0014(4)
As1 0.0118(5) 0.0088(5) 0.0127(5) 0.000 0.0062(4) 0.000
O1 0.014(3) 0.012(3) 0.016(4) 0.000 0.007(3) 0.000
O2 0.024(4) 0.028(5) 0.012(4) 0.000 0.007(3) 0.000
O3 0.012(2) 0.011(2) 0.016(3) -0.0018(18) 0.0063(19) -0.0019(18)
O4 0.012(3) 0.012(3) 0.015(4) 0.000 0.006(3) 0.000
N1 0.037(9) 0.016(6) 0.018(7) 0.000 0.011(6) 0.000

loop_
_atom_type_symbol
_atom_type_description
_atom_type_scat_dispersion_real
_atom_type_scat_dispersion_imag
_atom_type_scat_source
H H 0.0000 0.0000 'International Tables Vol C Tables 4.2.6.8 and 6.1.1.4'
As As 0.0499 2.0058 'International Tables Vol C Tables 4.2.6.8 and 6.1.1.4'
N N 0.0061 0.0033 'International Tables Vol C Tables 4.2.6.8 and 6.1.1.4'
Ni Ni 0.3393 1.1124 'International Tables Vol C Tables 4.2.6.8 and 6.1.1.4'
O O 0.0106 0.0060 'International Tables Vol C Tables 4.2.6.8 and 6.1.1.4'

loop_
_geom_angle_atom_site_label_1
_geom_angle_atom_site_label_2
_geom_angle_atom_site_label_3
_geom_angle_site_symmetry_1
_geom_angle_site_symmetry_3
_geom_angle
_geom_angle_publ_flag
O4 Ni1 O4 . 5 180.0 ?
O4 Ni1 O3 . 5 86.6(2) ?
O4 Ni1 O3 5 5 93.4(2) ?
O4 Ni1 O3 . 6 93.4(2) ?
O4 Ni1 O3 5 6 86.6(2) ?
O3 Ni1 O3 5 6 84.9(3) ?
O4 Ni1 O3 . 2 86.6(2) ?
O4 Ni1 O3 5 2 93.4(2) ?
O3 Ni1 O3 5 2 95.1(3) ?
O3 Ni1 O3 6 2 180.0(3) ?
O4 Ni1 O3 . . 93.4(2) ?
O4 Ni1 O3 5 . 86.6(2) ?
O3 Ni1 O3 5 . 180.0 ?
O3 Ni1 O3 6 . 95.1(3) ?
O3 Ni1 O3 2 . 84.9(3) ?
O4 Ni2 O4 7 . 180.0 ?
O4 Ni2 O3 7 8 87.0(3) ?
O4 Ni2 O3 . 8 93.1(3) ?
O4 Ni2 O3 7 2 93.0(3) ?
O4 Ni2 O3 . 2 86.9(3) ?
O3 Ni2 O3 8 2 180.0 ?
O4 Ni2 O1 7 . 87.6(3) ?
O4 Ni2 O1 . . 92.4(3) ?
O3 Ni2 O1 8 . 92.4(3) ?
O3 Ni2 O1 2 . 87.6(3) ?
O4 Ni2 O1 7 7 92.4(3) ?
O4 Ni2 O1 . 7 87.6(3) ?
O3 Ni2 O1 8 7 87.6(3) ?
O3 Ni2 O1 2 7 92.4(3) ?
O1 Ni2 O1 . 7 180.0(4) ?
O2 As1 O1 . . 110.7(5) ?
O2 As1 O3 . 6_565 105.1(3) ?
O1 As1 O3 . 6_565 111.9(3) ?
O2 As1 O3 . . 105.1(3) ?
O1 As1 O3 . . 111.9(3) ?
O3 As1 O3 6_565 . 111.8(4) ?
As1 O1 Ni2 . . 123.8(3) ?
As1 O1 Ni2 . 4 123.8(3) ?
Ni2 O1 Ni2 . 4 86.1(3) ?
As1 O3 Ni2 . 2 126.1(3) ?
As1 O3 Ni1 . . 127.5(3) ?
Ni2 O3 Ni1 2 . 89.0(2) ?
Ni2 O4 Ni2 4_545 . 98.4(4) ?
Ni2 O4 Ni1 4_545 . 97.4(3) ?
Ni2 O4 Ni1 . . 97.4(3) ?

loop_
_geom_bond_atom_site_label_1
_geom_bond_atom_site_label_2
_geom_bond_site_symmetry_2
_geom_bond_distance
_geom_bond_publ_flag
Ni1 O4 . 1.965(8) ?
Ni1 O4 5 1.965(8) ?
Ni1 O3 5 2.100(6) ?
Ni1 O3 6 2.100(6) ?
Ni1 O3 2 2.100(6) ?
Ni1 O3 . 2.100(6) ?
Ni2 O4 7 1.954(6) ?
Ni2 O4 . 1.954(6) ?
Ni2 O3 8 2.099(6) ?
Ni2 O3 2 2.099(6) ?
Ni2 O1 . 2.166(7) ?
Ni2 O1 7 2.166(7) ?
As1 O2 . 1.679(10) ?
As1 O1 . 1.693(9) ?
As1 O3 6_565 1.701(6) ?
As1 O3 . 1.701(6) ?
